data_7024248
loop_
_publ_author_name
'Bexrud, Jason A.'
'Schafer, Laurel L.'

_publ_section_title
;
 Zirconium bis(pyridonate): a modified amidate complex for enhanced
 substrate scope in aminoalkene cyclohydroamination.
;
_journal_issue 2
_journal_name_full 'Dalton transactions (Cambridge, England : 2003)'
_journal_page_first 361
_journal_page_last 363
_journal_paper_doi 10.1039/b913393c
_journal_volume 39
_journal_year 2010
_chemical_formula_moiety 'C34 H44 N4 O2 Zr'
_chemical_formula_sum 'C34 H44 N4 O2 Zr'
_chemical_formula_weight 631.95
_chemical_name_systematic
;
?
;
_space_group_IT_number 14
_symmetry_space_group_name_Hall '-P 2yn'
_symmetry_space_group_name_H-M 'P 1 21/n 1'
_atom_sites_solution_hydrogens geom
_atom_sites_solution_primary direct
_atom_sites_solution_secondary difmap
_audit_creation_method SHELXL-97
_cell_angle_alpha 90.00
_cell_angle_beta 92.226(11)
_cell_angle_gamma 90.00
_cell_formula_units_Z 4
_cell_length_a 13.206(2)
_cell_length_b 17.563(3)
_cell_length_c 13.563(3)
_cell_measurement_temperature 293(2)
_cell_measurement_theta_max 30.5
_cell_measurement_theta_min 2.483
_cell_volume 3143.4(10)
_computing_structure_refinement 'SHELXL-97 (Sheldrick, 1997)'
_diffrn_ambient_temperature 293(2)
_diffrn_measured_fraction_theta_full 0.954
_diffrn_measured_fraction_theta_max 0.954
_diffrn_radiation_monochromator graphite
_diffrn_radiation_source 'fine-focus sealed tube'
_diffrn_radiation_type MoK\a
_diffrn_radiation_wavelength 0.71073
_diffrn_reflns_av_R_equivalents 0.0489
_diffrn_reflns_av_sigmaI/netI 0.0660
_diffrn_reflns_limit_h_max 19
_diffrn_reflns_limit_h_min -20
_diffrn_reflns_limit_k_max 28
_diffrn_reflns_limit_k_min -27
_diffrn_reflns_limit_l_max 19
_diffrn_reflns_limit_l_min -21
_diffrn_reflns_number 53325
_diffrn_reflns_theta_full 34.98
_diffrn_reflns_theta_max 34.98
_diffrn_reflns_theta_min 1.90
_exptl_absorpt_coefficient_mu 0.386
_exptl_absorpt_correction_T_max 0.824
_exptl_absorpt_correction_T_min 0.711
_exptl_absorpt_correction_type multi-scan
_exptl_crystal_colour yellow
_exptl_crystal_density_diffrn 1.335
_exptl_crystal_density_method 'not measured'
_exptl_crystal_description prism
_exptl_crystal_F_000 1328
_exptl_crystal_size_max 0.5
_exptl_crystal_size_mid 0.5
_exptl_crystal_size_min 0.5
_refine_diff_density_max 0.529
_refine_diff_density_min -1.593
_refine_diff_density_rms 0.120
_refine_ls_extinction_method none
_refine_ls_goodness_of_fit_ref 0.981
_refine_ls_hydrogen_treatment mixed
_refine_ls_matrix_type full
_refine_ls_number_parameters 370
_refine_ls_number_reflns 13181
_refine_ls_number_restraints 0
_refine_ls_restrained_S_all 0.981
_refine_ls_R_factor_all 0.0820
_refine_ls_R_factor_gt 0.0419
_refine_ls_shift/su_max 0.001
_refine_ls_shift/su_mean 0.000
_refine_ls_structure_factor_coef Fsqd
_refine_ls_weighting_details 'calc w=1/[\s^2^(Fo^2^)+(0.0649P)^2^+0.0000P] where P=(Fo^2^+2Fc^2^)/3'
_refine_ls_weighting_scheme calc
_refine_ls_wR_factor_gt 0.1020
_refine_ls_wR_factor_ref 0.1235
_reflns_number_gt 8504
_reflns_number_total 13181
_reflns_threshold_expression >2sigma(I)
_cod_data_source_file b913393c.txt
_cod_data_source_block ls095
_cod_original_cell_volume 3143.4(9)
_cod_original_sg_symbol_H-M P21/n
_cod_database_code 7024248

loop_
_symmetry_equiv_pos_as_xyz
'x, y, z'
'-x+1/2, y+1/2, -z+1/2'
'-x, -y, -z'
'x-1/2, -y-1/2, z-1/2'

loop_
_atom_site_label
_atom_site_type_symbol
_atom_site_fract_x
_atom_site_fract_y
_atom_site_fract_z
_atom_site_U_iso_or_equiv
_atom_site_adp_type
_atom_site_occupancy
_atom_site_symmetry_multiplicity
_atom_site_calc_flag
_atom_site_refinement_flags
Zr1 Zr 0.823562(12) 0.310614(9) 0.984531(13) 0.02000(5) Uani 1 1 d .
O1 O 0.67277(9) 0.33604(7) 0.94490(9) 0.0258(3) Uani 1 1 d .
O2 O 0.95520(9) 0.24409(6) 1.00099(9) 0.0234(3) Uani 1 1 d .
N1 N 0.74163(10) 0.25985(8) 0.83485(10) 0.0215(3) Uani 1 1 d .
N2 N 0.81833(10) 0.17658(7) 1.03372(11) 0.0200(3) Uani 1 1 d .
N3 N 0.90759(12) 0.39105(8) 0.91965(12) 0.0295(3) Uani 1 1 d .
C20 C 0.77124(13) 0.11223(9) 1.06102(13) 0.0230(3) Uani 1 1 d .
N4 N 0.80865(11) 0.35755(8) 1.12050(12) 0.0261(3) Uani 1 1 d .
C6 C 0.73875(14) 0.21706(9) 0.75247(13) 0.0235(3) Uani 1 1 d .
C21 C 0.65600(13) 0.11071(10) 1.05703(14) 0.0259(4) Uani 1 1 d .
C2 C 0.91956(13) 0.17836(9) 1.02946(13) 0.0202(3) Uani 1 1 d .
C3 C 0.56668(13) 0.29666(9) 0.80758(14) 0.0238(3) Uani 1 1 d .
C30 C 1.15288(14) 0.08982(10) 1.12656(15) 0.0287(4) Uani 1 1 d .
H30 H 1.1225 0.0661 1.1792 0.034 Uiso 1 1 calc R
C1 C 0.65874(13) 0.29819(9) 0.86198(13) 0.0215(3) Uani 1 1 d .
C17 C 0.98201(13) 0.11638(9) 1.05478(13) 0.0223(3) Uani 1 1 d .
C19 C 0.82818(14) 0.04960(10) 1.08773(15) 0.0295(4) Uani 1 1 d .
H19 H 0.7963 0.0053 1.1078 0.035 Uiso 1 1 calc R
C11 C 0.47820(13) 0.34274(10) 0.83446(14) 0.0263(4) Uani 1 1 d .
C8 C 0.92709(15) 0.22494(12) 0.74783(17) 0.0360(5) Uani 1 1 d .
H8A H 0.9872 0.1982 0.7302 0.054 Uiso 1 1 calc R
H8B H 0.9309 0.2364 0.8171 0.054 Uiso 1 1 calc R
H8C H 0.9215 0.2714 0.7108 0.054 Uiso 1 1 calc R
C18 C 0.93242(14) 0.05216(10) 1.08496(15) 0.0283(4) Uani 1 1 d .
H18 H 0.9700 0.0095 1.1039 0.034 Uiso 1 1 calc R
C23 C 0.61969(14) 0.09972(11) 0.94955(16) 0.0335(4) Uani 1 1 d .
H23A H 0.5470 0.0984 0.9455 0.050 Uiso 1 1 calc R
H23B H 0.6459 0.0527 0.9251 0.050 Uiso 1 1 calc R
H23C H 0.6434 0.1412 0.9105 0.050 Uiso 1 1 calc R
C16 C 0.38070(15) 0.31579(12) 0.81634(18) 0.0371(5) Uani 1 1 d .
H16 H 0.3710 0.2678 0.7886 0.044 Uiso 1 1 calc R
C22 C 0.61389(15) 0.18477(10) 1.09582(18) 0.0339(5) Uani 1 1 d .
H22A H 0.5412 0.1827 1.0929 0.051 Uiso 1 1 calc R
H22B H 0.6362 0.2263 1.0562 0.051 Uiso 1 1 calc R
H22C H 0.6376 0.1921 1.1629 0.051 Uiso 1 1 calc R
C4 C 0.56507(14) 0.25072(10) 0.72571(14) 0.0288(4) Uani 1 1 d .
H4 H 0.5051 0.2461 0.6879 0.035 Uiso 1 1 calc R
C29 C 1.25661(15) 0.09369(11) 1.12500(17) 0.0369(5) Uani 1 1 d .
H29 H 1.2960 0.0730 1.1767 0.044 Uiso 1 1 calc R
C25 C 1.09322(13) 0.12059(9) 1.05119(14) 0.0234(3) Uani 1 1 d .
C7 C 0.83506(15) 0.17560(10) 0.72474(14) 0.0275(4) Uani 1 1 d .
C26 C 1.14064(14) 0.15509(10) 0.97298(15) 0.0280(4) Uani 1 1 d .
H26 H 1.1017 0.1761 0.9212 0.034 Uiso 1 1 calc R
C9 C 0.84355(16) 0.10206(11) 0.78306(16) 0.0365(5) Uani 1 1 d .
H9A H 0.7851 0.0710 0.7684 0.055 Uiso 1 1 calc R
H9B H 0.8474 0.1134 0.8523 0.055 Uiso 1 1 calc R
H9C H 0.9035 0.0752 0.7654 0.055 Uiso 1 1 calc R
C15 C 0.29820(16) 0.35915(15) 0.83897(19) 0.0471(6) Uani 1 1 d .
H15 H 0.2332 0.3400 0.8269 0.056 Uiso 1 1 calc R
C27 C 1.24487(14) 0.15832(12) 0.97168(17) 0.0348(5) Uani 1 1 d .
H27 H 1.2759 0.1813 0.9189 0.042 Uiso 1 1 calc R
C28 C 1.30258(14) 0.12806(11) 1.04728(17) 0.0368(5) Uani 1 1 d .
H28 H 1.3729 0.1306 1.0464 0.044 Uiso 1 1 calc R
C33 C 0.71833(16) 0.35982(11) 1.17860(16) 0.0355(5) Uani 1 1 d .
H33A H 0.6642 0.3332 1.1442 0.053 Uiso 1 1 calc R
H33B H 0.6988 0.4118 1.1886 0.053 Uiso 1 1 calc R
H33C H 0.7324 0.3360 1.2413 0.053 Uiso 1 1 calc R
C12 C 0.48941(14) 0.41456(11) 0.87526(15) 0.0313(4) Uani 1 1 d .
H12 H 0.5541 0.4339 0.8885 0.038 Uiso 1 1 calc R
C14 C 0.31061(16) 0.43005(14) 0.87907(17) 0.0449(6) Uani 1 1 d .
H14 H 0.2545 0.4592 0.8943 0.054 Uiso 1 1 calc R
C5 C 0.64983(15) 0.21115(10) 0.69770(14) 0.0285(4) Uani 1 1 d .
H5 H 0.6464 0.1805 0.6417 0.034 Uiso 1 1 calc R
C24 C 0.61584(15) 0.04596(11) 1.11902(16) 0.0360(5) Uani 1 1 d .
H24A H 0.5431 0.0463 1.1151 0.054 Uiso 1 1 calc R
H24B H 0.6390 0.0524 1.1865 0.054 Uiso 1 1 calc R
H24C H 0.6401 -0.0017 1.0946 0.054 Uiso 1 1 calc R
C10 C 0.83273(19) 0.15554(14) 0.61569(16) 0.0447(5) Uani 1 1 d .
H10A H 0.7746 0.1244 0.6000 0.067 Uiso 1 1 calc R
H10B H 0.8932 0.1281 0.6010 0.067 Uiso 1 1 calc R
H10C H 0.8290 0.2014 0.5772 0.067 Uiso 1 1 calc R
C13 C 0.40614(16) 0.45766(13) 0.89654(17) 0.0415(5) Uani 1 1 d .
H13 H 0.4151 0.5061 0.9231 0.050 Uiso 1 1 calc R
C34 C 0.89162(16) 0.39703(11) 1.17026(17) 0.0360(5) Uani 1 1 d .
H34A H 0.9503 0.3946 1.1308 0.054 Uiso 1 1 calc R
H34B H 0.9065 0.3735 1.2330 0.054 Uiso 1 1 calc R
H34C H 0.8733 0.4493 1.1800 0.054 Uiso 1 1 calc R
C32 C 1.00937(16) 0.38791(12) 0.88277(19) 0.0456(6) Uani 1 1 d .
H32A H 1.0369 0.3379 0.8933 0.068 Uiso 1 1 calc R
H32B H 1.0515 0.4246 0.9172 0.068 Uiso 1 1 calc R
H32C H 1.0070 0.3992 0.8135 0.068 Uiso 1 1 calc R
C31 C 0.86306(18) 0.46534(12) 0.90523(19) 0.0448(5) Uani 1 1 d .
H31A H 0.7962 0.4657 0.9306 0.067 Uiso 1 1 calc R
H31B H 0.8592 0.4771 0.8361 0.067 Uiso 1 1 calc R
H31C H 0.9042 0.5027 0.9395 0.067 Uiso 1 1 calc R

loop_
_atom_site_aniso_label
_atom_site_aniso_U_11
_atom_site_aniso_U_22
_atom_site_aniso_U_33
_atom_site_aniso_U_23
_atom_site_aniso_U_13
_atom_site_aniso_U_12
Zr1 0.01930(8) 0.01910(8) 0.02139(9) -0.00104(6) -0.00185(6) 0.00116(6)
O1 0.0237(6) 0.0302(6) 0.0232(7) -0.0066(5) -0.0037(5) 0.0050(5)
O2 0.0210(6) 0.0199(5) 0.0292(7) 0.0033(5) 0.0000(5) -0.0012(4)
N1 0.0257(7) 0.0212(6) 0.0175(7) 0.0001(5) 0.0004(5) -0.0005(5)
N2 0.0203(6) 0.0200(6) 0.0197(7) -0.0007(5) 0.0006(5) -0.0010(5)
N3 0.0335(8) 0.0251(7) 0.0300(9) -0.0004(6) 0.0020(7) -0.0044(6)
C20 0.0250(8) 0.0214(7) 0.0228(9) -0.0025(7) 0.0045(7) -0.0025(6)
N4 0.0295(8) 0.0228(7) 0.0259(8) -0.0041(6) -0.0003(6) 0.0019(6)
C6 0.0331(9) 0.0188(7) 0.0186(8) 0.0019(6) 0.0015(7) -0.0015(6)
C21 0.0238(8) 0.0245(8) 0.0298(10) -0.0026(7) 0.0069(7) -0.0035(6)
C2 0.0221(7) 0.0193(7) 0.0194(8) -0.0020(6) 0.0018(6) 0.0001(5)
C3 0.0257(8) 0.0226(8) 0.0229(9) 0.0050(7) -0.0025(7) -0.0032(6)
C30 0.0321(9) 0.0242(8) 0.0296(10) -0.0017(7) -0.0006(8) 0.0058(7)
C1 0.0247(8) 0.0198(7) 0.0199(8) 0.0015(6) -0.0015(6) -0.0007(6)
C17 0.0259(8) 0.0206(7) 0.0204(9) -0.0015(6) 0.0017(6) 0.0029(6)
C19 0.0303(9) 0.0203(8) 0.0383(11) 0.0006(7) 0.0079(8) -0.0022(7)
C11 0.0242(8) 0.0299(9) 0.0243(9) 0.0084(7) -0.0032(7) 0.0011(7)
C8 0.0339(10) 0.0359(10) 0.0390(12) -0.0039(9) 0.0125(9) -0.0005(8)
C18 0.0302(9) 0.0211(8) 0.0338(11) 0.0017(7) 0.0037(8) 0.0051(7)
C23 0.0261(9) 0.0368(10) 0.0374(12) -0.0039(9) 0.0001(8) -0.0054(7)
C16 0.0273(9) 0.0414(11) 0.0419(13) 0.0127(9) -0.0055(9) -0.0037(8)
C22 0.0269(9) 0.0299(9) 0.0457(13) -0.0080(9) 0.0111(9) -0.0013(7)
C4 0.0335(10) 0.0279(9) 0.0240(10) 0.0037(7) -0.0098(7) -0.0050(7)
C29 0.0314(10) 0.0339(10) 0.0444(13) -0.0029(9) -0.0106(9) 0.0093(8)
C25 0.0234(8) 0.0193(7) 0.0275(10) -0.0043(7) 0.0006(7) 0.0039(6)
C7 0.0376(10) 0.0231(8) 0.0220(9) -0.0011(7) 0.0052(8) 0.0017(7)
C26 0.0268(9) 0.0282(9) 0.0292(10) 0.0006(8) 0.0015(7) 0.0027(7)
C9 0.0462(12) 0.0278(9) 0.0360(12) 0.0041(8) 0.0074(9) 0.0083(8)
C15 0.0252(10) 0.0649(16) 0.0508(15) 0.0166(12) -0.0029(10) 0.0009(10)
C27 0.0279(10) 0.0356(10) 0.0415(13) -0.0009(9) 0.0085(9) -0.0011(8)
C28 0.0207(9) 0.0365(10) 0.0529(14) -0.0078(10) -0.0018(9) 0.0030(7)
C33 0.0445(12) 0.0324(10) 0.0301(11) -0.0039(8) 0.0079(9) 0.0026(8)
C12 0.0274(9) 0.0345(9) 0.0316(11) 0.0003(8) -0.0051(8) 0.0037(7)
C14 0.0332(11) 0.0639(15) 0.0376(13) 0.0109(11) 0.0017(9) 0.0201(10)
C5 0.0392(10) 0.0249(8) 0.0211(9) -0.0022(7) -0.0043(8) -0.0046(7)
C24 0.0331(10) 0.0339(10) 0.0417(13) 0.0040(9) 0.0101(9) -0.0065(8)
C10 0.0608(15) 0.0494(13) 0.0243(11) -0.0059(10) 0.0077(10) 0.0105(11)
C13 0.0440(12) 0.0459(12) 0.0341(12) 0.0013(10) -0.0036(10) 0.0145(10)
C34 0.0398(11) 0.0304(9) 0.0369(12) -0.0059(9) -0.0095(9) 0.0022(8)
C32 0.0441(12) 0.0370(11) 0.0568(16) -0.0024(11) 0.0168(11) -0.0133(9)
C31 0.0558(14) 0.0311(10) 0.0469(14) 0.0059(10) -0.0041(11) -0.0015(9)

loop_
_atom_type_symbol
_atom_type_description
_atom_type_scat_dispersion_real
_atom_type_scat_dispersion_imag
_atom_type_scat_source
C C 0.0033 0.0016 'International Tables Vol C Tables 4.2.6.8 and 6.1.1.4'
H H 0.0000 0.0000 'International Tables Vol C Tables 4.2.6.8 and 6.1.1.4'
N N 0.0061 0.0033 'International Tables Vol C Tables 4.2.6.8 and 6.1.1.4'
O O 0.0106 0.0060 'International Tables Vol C Tables 4.2.6.8 and 6.1.1.4'
Zr Zr -2.9673 0.5597 'International Tables Vol C Tables 4.2.6.8 and 6.1.1.4'

loop_
_geom_angle_atom_site_label_1
_geom_angle_atom_site_label_2
_geom_angle_atom_site_label_3
_geom_angle
N3 Zr1 N4 100.69(6)
N3 Zr1 O1 105.82(6)
N4 Zr1 O1 91.25(6)
N3 Zr1 O2 88.22(6)
N4 Zr1 O2 103.76(6)
O1 Zr1 O2 157.34(5)
N3 Zr1 N1 97.29(6)
N4 Zr1 N1 148.06(6)
O1 Zr1 N1 58.35(5)
O2 Zr1 N1 102.97(5)
N3 Zr1 N2 144.41(6)
N4 Zr1 N2 97.92(5)
O1 Zr1 N2 103.81(5)
O2 Zr1 N2 57.85(4)
N1 Zr1 N2 81.87(5)
N3 Zr1 C1 103.42(6)
N4 Zr1 C1 119.14(6)
O1 Zr1 C1 28.42(5)
O2 Zr1 C1 131.76(5)
N1 Zr1 C1 29.93(5)
N2 Zr1 C1 93.41(5)
N3 Zr1 C2 116.00(6)
N4 Zr1 C2 101.81(6)
O1 Zr1 C2 132.44(5)
O2 Zr1 C2 28.24(5)
N1 Zr1 C2 93.59(5)
N2 Zr1 C2 29.63(5)
C1 Zr1 C2 115.44(5)
C1 O1 Zr1 102.32(10)
C2 O2 Zr1 102.49(10)
C1 N1 C6 120.55(15)
C1 N1 Zr1 85.91(10)
C6 N1 Zr1 153.50(12)
C2 N2 C20 120.16(14)
C2 N2 Zr1 85.83(9)
C20 N2 Zr1 153.98(11)
C31 N3 C32 111.44(16)
C31 N3 Zr1 117.66(13)
C32 N3 Zr1 130.90(13)
N2 C20 C19 119.35(15)
N2 C20 C21 118.44(15)
C19 C20 C21 122.15(15)
C34 N4 C33 110.93(16)
C34 N4 Zr1 121.33(13)
C33 N4 Zr1 127.70(13)
N1 C6 C5 119.27(17)
N1 C6 C7 118.32(16)
C5 C6 C7 122.40(17)
C22 C21 C20 110.63(15)
C22 C21 C24 107.99(15)
C20 C21 C24 111.29(16)
C22 C21 C23 109.47(17)
C20 C21 C23 108.20(14)
C24 C21 C23 109.23(16)
O2 C2 N2 113.78(14)
O2 C2 C17 122.84(15)
N2 C2 C17 123.38(15)
O2 C2 Zr1 49.27(7)
N2 C2 Zr1 64.54(8)
C17 C2 Zr1 171.63(12)
C4 C3 C1 115.11(16)
C4 C3 C11 122.26(17)
C1 C3 C11 122.61(17)
C29 C30 C25 120.78(19)
O1 C1 N1 113.42(15)
O1 C1 C3 123.55(16)
N1 C1 C3 123.03(16)
O1 C1 Zr1 49.26(8)
N1 C1 Zr1 64.16(9)
C3 C1 Zr1 172.74(13)
C18 C17 C2 115.35(16)
C18 C17 C25 122.55(15)
C2 C17 C25 122.09(15)
C20 C19 C18 120.23(16)
C16 C11 C12 117.85(18)
C16 C11 C3 120.49(18)
C12 C11 C3 121.63(16)
C17 C18 C19 121.49(16)
C15 C16 C11 120.7(2)
C3 C4 C5 122.03(18)
C30 C29 C28 120.3(2)
C30 C25 C26 118.39(16)
C30 C25 C17 119.89(16)
C26 C25 C17 121.72(17)
C8 C7 C10 108.63(17)
C8 C7 C9 109.69(18)
C10 C7 C9 107.97(16)
C8 C7 C6 110.23(15)
C10 C7 C6 111.42(18)
C9 C7 C6 108.88(15)
C27 C26 C25 120.45(19)
C14 C15 C16 120.7(2)
C28 C27 C26 120.29(19)
C27 C28 C29 119.82(18)
C13 C12 C11 120.80(19)
C13 C14 C15 119.3(2)
C6 C5 C4 119.94(18)
C14 C13 C12 120.6(2)

loop_
_geom_bond_atom_site_label_1
_geom_bond_atom_site_label_2
_geom_bond_distance
Zr1 N3 2.0192(15)
Zr1 N4 2.0365(16)
Zr1 O1 2.0906(12)
Zr1 O2 2.0992(12)
Zr1 N1 2.4324(15)
Zr1 N2 2.4484(14)
Zr1 C1 2.6957(18)
Zr1 C2 2.7045(16)
O1 C1 1.313(2)
O2 C2 1.3106(19)
N1 C1 1.348(2)
N1 C6 1.346(2)
N2 C2 1.341(2)
N2 C20 1.349(2)
N3 C31 1.441(3)
N3 C32 1.453(3)
C20 C19 1.373(2)
C20 C21 1.521(2)
N4 C34 1.442(2)
N4 C33 1.455(2)
C6 C5 1.369(3)
C6 C7 1.525(3)
C21 C22 1.517(2)
C21 C24 1.522(3)
C21 C23 1.529(3)
C2 C17 1.400(2)
C3 C4 1.372(3)
C3 C1 1.398(2)
C3 C11 1.479(2)
C30 C29 1.372(3)
C30 C25 1.377(3)
C17 C18 1.375(2)
C17 C25 1.473(2)
C19 C18 1.379(2)
C11 C16 1.385(3)
C11 C12 1.383(3)
C8 C7 1.515(3)
C16 C15 1.374(3)
C4 C5 1.383(3)
C29 C28 1.376(3)
C25 C26 1.391(3)
C7 C10 1.520(3)
C7 C9 1.516(3)
C26 C27 1.378(3)
C15 C14 1.366(4)
C27 C28 1.362(3)
C12 C13 1.375(3)
C14 C13 1.364(3)

loop_
_geom_torsion_atom_site_label_1
_geom_torsion_atom_site_label_2
_geom_torsion_atom_site_label_3
_geom_torsion_atom_site_label_4
_geom_torsion
N3 Zr1 O1 C1 89.05(11)
N4 Zr1 O1 C1 -169.47(11)
O2 Zr1 O1 C1 -37.45(18)
N1 Zr1 O1 C1 0.18(9)
N2 Zr1 O1 C1 -71.01(11)
C2 Zr1 O1 C1 -62.18(13)
N3 Zr1 O2 C2 -170.04(11)
N4 Zr1 O2 C2 89.39(11)
O1 Zr1 O2 C2 -40.74(18)
N1 Zr1 O2 C2 -72.97(11)
N2 Zr1 O2 C2 -1.39(10)
C1 Zr1 O2 C2 -63.57(13)
N3 Zr1 N1 C1 -104.29(10)
N4 Zr1 N1 C1 19.69(15)
O1 Zr1 N1 C1 -0.17(9)
O2 Zr1 N1 C1 165.86(9)
N2 Zr1 N1 C1 111.63(9)
C2 Zr1 N1 C1 138.91(9)
N3 Zr1 N1 C6 78.7(3)
N4 Zr1 N1 C6 -157.3(2)
O1 Zr1 N1 C6 -177.1(3)
O2 Zr1 N1 C6 -11.1(3)
N2 Zr1 N1 C6 -65.4(2)
C1 Zr1 N1 C6 -177.0(3)
C2 Zr1 N1 C6 -38.1(3)
N3 Zr1 N2 C2 21.09(15)
N4 Zr1 N2 C2 -99.98(11)
O1 Zr1 N2 C2 166.76(10)
O2 Zr1 N2 C2 1.33(9)
N1 Zr1 N2 C2 112.28(10)
C1 Zr1 N2 C2 139.96(10)
N3 Zr1 N2 C20 -161.6(3)
N4 Zr1 N2 C20 77.4(3)
O1 Zr1 N2 C20 -15.9(3)
O2 Zr1 N2 C20 178.7(3)
N1 Zr1 N2 C20 -70.4(3)
C1 Zr1 N2 C20 -42.7(3)
C2 Zr1 N2 C20 177.4(3)
N4 Zr1 N3 C31 -63.90(16)
O1 Zr1 N3 C31 30.49(16)
O2 Zr1 N3 C31 -167.56(16)
N1 Zr1 N3 C31 89.59(16)
N2 Zr1 N3 C31 175.80(13)
C1 Zr1 N3 C31 59.78(16)
C2 Zr1 N3 C31 -172.79(14)
N4 Zr1 N3 C32 116.28(19)
O1 Zr1 N3 C32 -149.33(19)
O2 Zr1 N3 C32 12.61(19)
N1 Zr1 N3 C32 -90.23(19)
N2 Zr1 N3 C32 -4.0(2)
C1 Zr1 N3 C32 -120.04(19)
C2 Zr1 N3 C32 7.4(2)
C2 N2 C20 C19 2.3(3)
Zr1 N2 C20 C19 -174.6(2)
C2 N2 C20 C21 -175.21(16)
Zr1 N2 C20 C21 7.8(4)
N3 Zr1 N4 C34 -39.32(15)
O1 Zr1 N4 C34 -145.68(14)
O2 Zr1 N4 C34 51.46(14)
N1 Zr1 N4 C34 -162.48(12)
N2 Zr1 N4 C34 110.20(14)
C1 Zr1 N4 C34 -151.39(13)
C2 Zr1 N4 C34 80.36(14)
N3 Zr1 N4 C33 138.15(15)
O1 Zr1 N4 C33 31.79(15)
O2 Zr1 N4 C33 -131.07(15)
N1 Zr1 N4 C33 15.0(2)
N2 Zr1 N4 C33 -72.34(15)
C1 Zr1 N4 C33 26.08(17)
C2 Zr1 N4 C33 -102.17(15)
C1 N1 C6 C5 -1.8(2)
Zr1 N1 C6 C5 174.74(18)
C1 N1 C6 C7 179.36(15)
Zr1 N1 C6 C7 -4.1(3)
N2 C20 C21 C22 -41.9(2)
C19 C20 C21 C22 140.60(19)
N2 C20 C21 C24 -162.00(16)
C19 C20 C21 C24 20.5(3)
N2 C20 C21 C23 78.0(2)
C19 C20 C21 C23 -99.5(2)
Zr1 O2 C2 N2 2.35(17)
Zr1 O2 C2 C17 -176.51(15)
C20 N2 C2 O2 179.37(15)
Zr1 N2 C2 O2 -1.97(14)
C20 N2 C2 C17 -1.8(3)
Zr1 N2 C2 C17 176.89(17)
C20 N2 C2 Zr1 -178.66(17)
N3 Zr1 C2 O2 11.09(13)
N4 Zr1 C2 O2 -97.14(11)
O1 Zr1 C2 O2 160.08(10)
N1 Zr1 C2 O2 111.00(11)
N2 Zr1 C2 O2 177.62(17)
C1 Zr1 C2 O2 132.29(10)
N3 Zr1 C2 N2 -166.53(10)
N4 Zr1 C2 N2 85.25(11)
O1 Zr1 C2 N2 -17.54(13)
O2 Zr1 C2 N2 -177.62(17)
N1 Zr1 C2 N2 -66.62(10)
C1 Zr1 C2 N2 -45.32(11)
N3 Zr1 C2 C17 31.6(9)
N4 Zr1 C2 C17 -76.6(9)
O1 Zr1 C2 C17 -179(100)
O2 Zr1 C2 C17 20.5(8)
N1 Zr1 C2 C17 131.5(9)
N2 Zr1 C2 C17 -161.8(9)
C1 Zr1 C2 C17 152.8(9)
Zr1 O1 C1 N1 -0.29(16)
Zr1 O1 C1 C3 178.81(14)
C6 N1 C1 O1 178.68(14)
Zr1 N1 C1 O1 0.25(13)
C6 N1 C1 C3 -0.4(2)
Zr1 N1 C1 C3 -178.87(15)
C6 N1 C1 Zr1 178.43(16)
C4 C3 C1 O1 -176.66(16)
C11 C3 C1 O1 5.0(3)
C4 C3 C1 N1 2.4(2)
C11 C3 C1 N1 -176.00(15)
C4 C3 C1 Zr1 -169.5(9)
C11 C3 C1 Zr1 12.1(11)
N3 Zr1 C1 O1 -98.50(11)
N4 Zr1 C1 O1 12.07(12)
O2 Zr1 C1 O1 161.70(9)
N1 Zr1 C1 O1 -179.70(16)
N2 Zr1 C1 O1 113.09(11)
C2 Zr1 C1 O1 133.72(10)
N3 Zr1 C1 N1 81.20(10)
N4 Zr1 C1 N1 -168.23(9)
O1 Zr1 C1 N1 179.70(16)
O2 Zr1 C1 N1 -18.60(12)
N2 Zr1 C1 N1 -67.21(9)
C2 Zr1 C1 N1 -46.58(10)
N3 Zr1 C1 C3 -106.4(10)
N4 Zr1 C1 C3 4.2(10)
O1 Zr1 C1 C3 -7.8(9)
O2 Zr1 C1 C3 153.8(9)
N1 Zr1 C1 C3 172.5(10)
N2 Zr1 C1 C3 105.2(10)
C2 Zr1 C1 C3 125.9(10)
O2 C2 C17 C18 178.73(17)
N2 C2 C17 C18 0.0(3)
Zr1 C2 C17 C18 160.3(8)
O2 C2 C17 C25 0.0(3)
N2 C2 C17 C25 -178.77(16)
Zr1 C2 C17 C25 -18.5(10)
N2 C20 C19 C18 -1.1(3)
C21 C20 C19 C18 176.30(18)
C4 C3 C11 C16 34.5(3)
C1 C3 C11 C16 -147.25(19)
C4 C3 C11 C12 -143.42(19)
C1 C3 C11 C12 34.8(3)
C2 C17 C18 C19 1.2(3)
C25 C17 C18 C19 179.97(18)
C20 C19 C18 C17 -0.7(3)
C12 C11 C16 C15 -0.4(3)
C3 C11 C16 C15 -178.41(19)
C1 C3 C4 C5 -2.2(2)
C11 C3 C4 C5 176.18(17)
C25 C30 C29 C28 -0.5(3)
C29 C30 C25 C26 0.6(3)
C29 C30 C25 C17 -179.47(17)
C18 C17 C25 C30 -41.7(3)
C2 C17 C25 C30 136.98(18)
C18 C17 C25 C26 138.29(19)
C2 C17 C25 C26 -43.1(3)
N1 C6 C7 C8 -38.0(2)
C5 C6 C7 C8 143.21(18)
N1 C6 C7 C10 -158.62(17)
C5 C6 C7 C10 22.5(2)
N1 C6 C7 C9 82.4(2)
C5 C6 C7 C9 -96.4(2)
C30 C25 C26 C27 -0.2(3)
C17 C25 C26 C27 179.88(17)
C11 C16 C15 C14 0.6(4)
C25 C26 C27 C28 -0.3(3)
C26 C27 C28 C29 0.4(3)
C30 C29 C28 C27 0.0(3)
C16 C11 C12 C13 -0.3(3)
C3 C11 C12 C13 177.68(18)
C16 C15 C14 C13 0.0(4)
N1 C6 C5 C4 1.9(3)
C7 C6 C5 C4 -179.27(16)
C3 C4 C5 C6 0.2(3)
C15 C14 C13 C12 -0.7(3)
C11 C12 C13 C14 0.9(3)
